data_2005445
loop_
_publ_author_name
'Svensson, P. H.'
'Kloo, L.'

_publ_contact_author
;
Dr Lars Kloo
Department of Chemistry
University of Lund
PO 124
S-22100 Lund
Sweden
;
_publ_section_title
;
 Trimethylsulfonium Bromide
;
_journal_issue 10
_journal_name_full 'Acta Crystallographica Section C'
_journal_page_first 2580
_journal_page_last 2581
_journal_paper_doi 10.1107/S0108270196006610
_journal_volume 52
_journal_year 1996
_chemical_formula_moiety 'C3 H9 S 1+, Br 1-'
_chemical_formula_sum 'C3 H9 Br S'
_chemical_formula_weight 157.07
_space_group_IT_number 11
_symmetry_cell_setting monoclinic
_symmetry_space_group_name_Hall '-P 2yb'
_symmetry_space_group_name_H-M 'P 1 21/m 1'
_audit_creation_method 'from TEXRAY.INF file'
_cell_angle_alpha 90
_cell_angle_beta 92.45(3)
_cell_angle_gamma 90
_cell_formula_units_Z 2
_cell_length_a 5.766(1)
_cell_length_b 7.460(1)
_cell_length_c 7.267(3)
_cell_measurement_reflns_used 25
_cell_measurement_temperature 293
_cell_measurement_theta_max 20.60
_cell_measurement_theta_min 2.15
_cell_volume 312.30(15)
_computing_cell_refinement 'CELDIM (CAD4 Version)'
_computing_data_collection 'CAD4-Express (Enraf-Nonius, 1992)'
_computing_data_reduction 'TEXSAN: PROCESS (Molecular Structure Corporation, 1993) '
_computing_publication_material TEXSAN
_computing_structure_refinement 'TEXSAN: LS'
_computing_structure_solution 'SAPI91 (Fan, 1991)'
_diffrn_ambient_temperature 293
_diffrn_measurement_device CAD4
_diffrn_measurement_method '\w-2\q scans'
_diffrn_radiation_monochromator graphite
_diffrn_radiation_source 'X-ray tube'
_diffrn_radiation_type 'Mo K\a'
_diffrn_radiation_wavelength 0.71069
_diffrn_reflns_av_R_equivalents 0.031
_diffrn_reflns_limit_h_max 7
_diffrn_reflns_limit_h_min 0
_diffrn_reflns_limit_k_max 0
_diffrn_reflns_limit_k_min -9
_diffrn_reflns_limit_l_max 9
_diffrn_reflns_limit_l_min -9
_diffrn_reflns_number 751
_diffrn_reflns_theta_max 26.29
_diffrn_reflns_theta_min 2.15
_diffrn_standards_decay_% -1.8
_diffrn_standards_interval_count '120 min'
_diffrn_standards_number 3
_exptl_absorpt_coefficient_mu 6.789
_exptl_absorpt_correction_T_max 1.000
_exptl_absorpt_correction_T_min 0.611
_exptl_absorpt_correction_type
;
empirical via \y-scans (CAD4-Express; Enraf-Nonius, 1992)
;
_exptl_crystal_colour white
_exptl_crystal_density_diffrn 1.670
_exptl_crystal_density_meas ?
_exptl_crystal_description Prismatic
_exptl_crystal_F_000 156.00
_exptl_crystal_size_max 0.20
_exptl_crystal_size_mid 0.18
_exptl_crystal_size_min 0.15
_refine_diff_density_max 0.36
_refine_diff_density_min -0.33
_refine_ls_extinction_method none
_refine_ls_goodness_of_fit_obs 1.540
_refine_ls_hydrogen_treatment noref
_refine_ls_matrix_type full
_refine_ls_number_parameters 28
_refine_ls_number_reflns 499
_refine_ls_number_restraints 0
_refine_ls_R_factor_obs 0.0250
_refine_ls_shift/esd_max 0.00
_refine_ls_structure_factor_coef F
_refine_ls_weighting_scheme
;
w =  4F~o~^2^/\s^2^(F~o~^2^),
\s^2^(F~o~^2^) based on counting statistics
;
_refine_ls_wR_factor_obs 0.0260
_reflns_number_observed 499
_reflns_number_total 686
_reflns_observed_criterion I>3\s(I)
_cod_data_source_file ab1364.cif
_cod_data_source_block PER_T
_cod_depositor_comments
;
The following automatic conversions were performed:

'_exptl_crystal_density_meas' value 'not measured' was changed to '?'
- the value is perceived as not measured.

Automatic conversion script
Id: cif_fix_values 3008 2015-01-20 13:52:24Z robertas 
;
_cod_original_cell_volume 312.30(10)
_cod_original_sg_symbol_H-M 'P 21/m'
_cod_database_code 2005445

loop_
_symmetry_equiv_pos_as_xyz
'   +x,   +y,   +z'
'   -x,1/2+y,   -z'
'   -x,   -y,   -z'
'   +x,1/2-y,   +z'

loop_
_atom_site_aniso_label
_atom_site_aniso_U_11
_atom_site_aniso_U_22
_atom_site_aniso_U_33
_atom_site_aniso_U_12
_atom_site_aniso_U_13
_atom_site_aniso_U_23
Br 0.0440(3) 0.0411(3) 0.0488(3) 0.0000 -0.0031(2) 0.0000
S 0.0412(8) 0.0406(8) 0.0395(8) 0.0000 0.0033(6) 0.0000
C1 0.058(3) 0.037(2) 0.065(3) -0.008(2) -0.007(2) 0.001(2)
C2 0.047(3) 0.054(4) 0.054(4) 0.0000 -0.014(3) 0.0000

loop_
_atom_site_label
_atom_site_fract_x
_atom_site_fract_y
_atom_site_fract_z
_atom_site_U_iso_or_equiv
_atom_site_thermal_displace_type
Br 0.6686(1) 0.2500 0.22742(8) 0.0448 Uij
S 0.9898(2) 0.2500 0.6731(2) 0.0404 Uij
C1 0.8018(7) 0.0648(6) 0.7089(6) 0.0536 Uij
C2 1.166(1) 0.2500 0.8812(8) 0.0524 Uij
H1 0.6816 0.0612 0.6177 0.0380 Uij
H2 0.8860 -0.0431 0.7133 0.0380 Uij
H3 0.7311 0.0802 0.8283 0.0673 Uij
H4 1.2594 0.1471 0.8892 0.0380 Uij
H5 1.0633 0.2500 0.9860 0.0649 Uij

loop_
_atom_type_symbol
_atom_type_scat_source
_atom_type_scat_dispersion_real
_atom_type_scat_dispersion_imag
Br 'International Tables' -0.290 2.459
S 'International Tables' 0.125 0.123
C 'International Tables' 0.003 0.002
H 'International Tables' 0.000 0.000

loop_
_geom_angle_atom_site_label_1
_geom_angle_atom_site_label_2
_geom_angle_atom_site_label_3
_geom_angle_site_symmetry_1
_geom_angle_site_symmetry_2
_geom_angle_site_symmetry_3
_geom_angle
_geom_angle_publ_flag
C1 S C2 1 1 1_555 101.8(2) yes
C1 S C1 1 1 4_555 101.6(3) yes
H1 C1 H2 1 1 1_555 111.35 no
H1 C1 H3 1 1 1_555 107.83 no
H2 C1 H3 1 1 1_555 107.71 no
H4 C2 H5 1 1 1_555 108.33 no
H4 C2 H4 1 1 4_555 110.09 no

loop_
_geom_bond_atom_site_label_1
_geom_bond_atom_site_label_2
_geom_bond_site_symmetry_1
_geom_bond_site_symmetry_2
_geom_bond_distance
_geom_bond_publ_flag
Br S 1 1_555 3.662(2) yes
S C1 1 1_555 1.782(4) yes
S C2 1 1_555 1.786(6) yes
Br C1 1 1_555 3.810(4) no
Br C1 1 2_656 3.632(4) no
Br C1 1 2_756 3.864(4) no
Br C1 1 1_554 4.116(5) no
Br C1 1 2_646 5.814(5) no
Br C1 1 2_746 5.962(4) no
Br C1 1 1_454 6.284(5) no
Br C1 1 1_455 6.374(5) no
Br C2 1 1_555 5.445(6) no
Br C2 1 1_454 3.755(6) no
Br C2 1 1_554 3.897(7) no
Br C2 1 2_756 3.938(2) no
Br C2 1 1_455 5.669(7) no
Br C2 1 2_646 6.115(5) no
C1 H1 1 1_555 0.939 no
C1 H2 1 1_555 0.940 no
C1 H3 1 1_555 0.981 no
C2 H4 1 1_555 0.937 no
C2 H5 1 1_555 0.986 no
